data_7204594
loop_
_publ_author_name
'Baskar Raj, S.'
'Sethuraman, V.'
'Francis, S.'
'Hemamalini, M.'
'Muthiah, P. Thomas'
'Bocelli, G.'
'Cantoni, A.'
'Rychlewska, U.'
'Warzajtis, B.'

_publ_section_title
;
 Supramolecular organisation via hydrogen bonding in trimethoprim
 sulfonate salts
;
_journal_issue 15
_journal_name_full CrystEngComm
_journal_page_first 70
_journal_paper_doi 10.1039/b300126a
_journal_volume 5
_journal_year 2003
_chemical_formula_sum 'C21 H26 N4 O6 S'
_chemical_formula_weight 462.52
_chemical_name_common 'Trimethoprim p-toluenesulfonate'
_chemical_name_systematic
;
[2,4-diamino-5-(3',4',5'-trimethoxybenzyl pyrimidinium)]
4-methylbenzene sulfonate
;
_space_group_IT_number 14
_symmetry_cell_setting monoclinic
_symmetry_space_group_name_Hall '-P 2yn'
_symmetry_space_group_name_H-M 'P 1 21/n 1'
_atom_sites_solution_hydrogens geom
_atom_sites_solution_primary direct
_atom_sites_solution_secondary difmap
_audit_creation_method SHELXL-97
_cell_angle_alpha 90.00
_cell_angle_beta 90.60(3)
_cell_angle_gamma 90.00
_cell_formula_units_Z 4
_cell_length_a 13.407(3)
_cell_length_b 10.039(3)
_cell_length_c 17.115(7)
_cell_measurement_reflns_used 25
_cell_measurement_temperature 293(2)
_cell_volume 2303.4(13)
_computing_cell_refinement 'CAD4 Enraf-Nonius'
_computing_data_collection 'CAD4 Enraf-Nonius'
_computing_data_reduction 'CAD4 Enraf-Nonius'
_computing_structure_refinement 'SHELXL-97 (Sheldrick, 1997)'
_diffrn_ambient_temperature 293(2)
_diffrn_measured_fraction_theta_full 0.999
_diffrn_measured_fraction_theta_max 0.999
_diffrn_measurement_device_type 'CAD-4 Enraf Nonius'
_diffrn_measurement_method '\w-2 scan'
_diffrn_radiation_monochromator graphite
_diffrn_radiation_source 'fine-focus sealed tube'
_diffrn_radiation_type MoK\a
_diffrn_radiation_wavelength 0.71073
_diffrn_reflns_av_R_equivalents 0.0148
_diffrn_reflns_av_sigmaI/netI 0.0292
_diffrn_reflns_limit_h_max 15
_diffrn_reflns_limit_h_min 0
_diffrn_reflns_limit_k_max 11
_diffrn_reflns_limit_k_min 0
_diffrn_reflns_limit_l_max 20
_diffrn_reflns_limit_l_min -20
_diffrn_reflns_number 4216
_diffrn_reflns_theta_full 24.97
_diffrn_reflns_theta_max 24.97
_diffrn_reflns_theta_min 2.35
_diffrn_standards_decay_% 0
_exptl_absorpt_coefficient_mu 0.185
_exptl_absorpt_correction_type none
_exptl_crystal_density_diffrn 1.334
_exptl_crystal_density_method 'not measured'
_exptl_crystal_F_000 976
_exptl_crystal_size_max 0.20
_exptl_crystal_size_mid 0.20
_exptl_crystal_size_min 0.10
_refine_diff_density_max 0.200
_refine_diff_density_min -0.237
_refine_diff_density_rms 0.041
_refine_ls_extinction_coef 0.0171(12)
_refine_ls_extinction_expression Fc^*^=kFc[1+0.001xFc^2^\l^3^/sin(2\q)]^-1/4^
_refine_ls_extinction_method SHELXL
_refine_ls_goodness_of_fit_ref 1.020
_refine_ls_hydrogen_treatment mixed
_refine_ls_matrix_type full
_refine_ls_number_parameters 346
_refine_ls_number_reflns 4031
_refine_ls_number_restraints 0
_refine_ls_restrained_S_all 1.020
_refine_ls_R_factor_all 0.0681
_refine_ls_R_factor_gt 0.0412
_refine_ls_shift/su_max 0.001
_refine_ls_shift/su_mean 0.000
_refine_ls_structure_factor_coef Fsqd
_refine_ls_weighting_details 'calc w=1/[\s^2^(Fo^2^)+(0.0564P)^2^+0.8259P] where P=(Fo^2^+2Fc^2^)/3'
_refine_ls_weighting_scheme calc
_refine_ls_wR_factor_gt 0.1016
_refine_ls_wR_factor_ref 0.1158
_reflns_number_gt 2868
_reflns_number_total 4031
_reflns_threshold_expression >2sigma(I)
_cod_data_source_file b300126a.txt
_cod_data_source_block for_compound_3
_cod_depositor_comments
;
The following automatic conversions were performed:
'_symmetry_cell_setting' value 'Monoclinic' changed to 'monoclinic'
according to '/home/saulius/struct/CIF-dictionaries/cif_core.dic'
dictionary named 'cif_core.dic' version 2.4.1 from 2010-06-29.

Automatic conversion script
Id: cif_fix_enum 1527 2010-12-29 10:47:43Z saulius 
;
_cod_original_sg_symbol_H-M P21/n
_cod_database_code 7204594

loop_
_symmetry_equiv_pos_as_xyz
'x, y, z'
'x+1/2, -y+1/2, z+1/2'
'-x, -y, -z'
'-x-1/2, y-1/2, -z-1/2'

loop_
_atom_site_label
_atom_site_type_symbol
_atom_site_fract_x
_atom_site_fract_y
_atom_site_fract_z
_atom_site_U_iso_or_equiv
_atom_site_adp_type
_atom_site_occupancy
_atom_site_symmetry_multiplicity
_atom_site_calc_flag
_atom_site_refinement_flags
_atom_site_disorder_assembly
_atom_site_disorder_group
C2 C 0.61380(15) 0.5647(2) 0.34279(11) 0.0397(5) Uani 1 1 d . . .
C4 C 0.50119(15) 0.6756(2) 0.41966(11) 0.0403(5) Uani 1 1 d . . .
C5 C 0.49299(15) 0.7835(2) 0.36473(11) 0.0386(5) Uani 1 1 d . . .
C6 C 0.55281(16) 0.7728(2) 0.30261(12) 0.0412(5) Uani 1 1 d . . .
C7 C 0.4228(2) 0.9003(3) 0.37712(14) 0.0541(6) Uani 1 1 d . . .
C8 C 0.38962(18) 0.9670(2) 0.30153(13) 0.0498(6) Uani 1 1 d . . .
C9 C 0.4538(2) 1.0514(2) 0.26208(14) 0.0526(6) Uani 1 1 d . . .
C10 C 0.42418(18) 1.1065(2) 0.19078(14) 0.0534(6) Uani 1 1 d . . .
C11 C 0.33042(19) 1.0804(2) 0.16074(15) 0.0592(6) Uani 1 1 d . . .
C12 C 0.26628(19) 0.9966(3) 0.20086(16) 0.0633(7) Uani 1 1 d . . .
C13 C 0.2966(2) 0.9401(3) 0.27124(16) 0.0592(7) Uani 1 1 d . . .
C14 C 0.5830(2) 1.2047(4) 0.1683(2) 0.0993(11) Uani 1 1 d . . .
H14A H 0.6145 1.2653 0.1329 0.149 Uiso 1 1 calc R . .
H14B H 0.6158 1.1197 0.1660 0.149 Uiso 1 1 calc R . .
H14C H 0.5879 1.2392 0.2205 0.149 Uiso 1 1 calc R . .
C15 C 0.3152(4) 1.0651(4) 0.0249(2) 0.1258(16) Uani 1 1 d . . .
H15A H 0.2794 0.9826 0.0288 0.189 Uiso 1 1 calc R . .
H15B H 0.3852 1.0471 0.0198 0.189 Uiso 1 1 calc R . .
H15C H 0.2919 1.1136 -0.0201 0.189 Uiso 1 1 calc R . .
C16 C 0.1160(2) 0.8697(4) 0.1946(2) 0.1027(12) Uani 1 1 d . . .
H16A H 0.0548 0.8646 0.1652 0.154 Uiso 1 1 calc R . .
H16B H 0.1016 0.8858 0.2486 0.154 Uiso 1 1 calc R . .
H16C H 0.1516 0.7872 0.1898 0.154 Uiso 1 1 calc R . .
C17 C 0.72178(16) 0.5178(2) 0.04547(12) 0.0438(5) Uani 1 1 d . . .
C18 C 0.6452(2) 0.5745(3) 0.00409(16) 0.0669(7) Uani 1 1 d . . .
C19 C 0.6051(3) 0.5087(3) -0.06023(19) 0.0802(9) Uani 1 1 d . . .
C20 C 0.6400(2) 0.3863(3) -0.08243(16) 0.0690(7) Uani 1 1 d . . .
C21 C 0.7179(3) 0.3327(3) -0.04154(18) 0.0757(8) Uani 1 1 d . . .
C22 C 0.7597(2) 0.3970(3) 0.02226(16) 0.0646(7) Uani 1 1 d . . .
C23 C 0.5926(3) 0.3147(4) -0.1514(2) 0.1095(12) Uani 1 1 d . . .
H23A H 0.5391 0.3678 -0.1724 0.164 Uiso 1 1 calc R . .
H23B H 0.5669 0.2303 -0.1345 0.164 Uiso 1 1 calc R . .
H23C H 0.6418 0.3006 -0.1909 0.164 Uiso 1 1 calc R . .
N1 N 0.61384(13) 0.66705(17) 0.29197(10) 0.0414(4) Uani 1 1 d . . .
N2 N 0.67049(18) 0.4602(2) 0.32754(13) 0.0585(6) Uani 1 1 d . . .
N3 N 0.55833(13) 0.56767(17) 0.40670(9) 0.0435(4) Uani 1 1 d . . .
N4 N 0.45282(17) 0.6777(2) 0.48664(11) 0.0562(6) Uani 1 1 d . . .
O1 O 0.48226(14) 1.18971(18) 0.14721(11) 0.0730(6) Uani 1 1 d . . .
O2 O 0.29946(15) 1.1411(2) 0.09223(12) 0.0812(6) Uani 1 1 d . . .
O3 O 0.17536(15) 0.9753(2) 0.16529(14) 0.0955(8) Uani 1 1 d . . .
O4 O 0.86736(13) 0.6584(2) 0.10124(9) 0.0707(5) Uani 1 1 d . . .
O5 O 0.78838(12) 0.50000(17) 0.18758(8) 0.0569(4) Uani 1 1 d . . .
O6 O 0.70392(13) 0.70273(16) 0.15011(9) 0.0606(5) Uani 1 1 d . . .
S1 S 0.77460(4) 0.60019(6) 0.12691(3) 0.04697(19) Uani 1 1 d . . .
H1 H 0.6496(18) 0.667(3) 0.2496(16) 0.064(7) Uiso 1 1 d . . .
H2A H 0.705(2) 0.461(3) 0.2908(17) 0.067(9) Uiso 1 1 d . . .
H2B H 0.663(2) 0.388(3) 0.3546(17) 0.078(9) Uiso 1 1 d . . .
H4A H 0.4529(19) 0.605(3) 0.5165(16) 0.069(8) Uiso 1 1 d . . .
H4B H 0.4139(19) 0.743(3) 0.4991(15) 0.065(8) Uiso 1 1 d . . .
H6 H 0.5575(14) 0.836(2) 0.2645(12) 0.035(5) Uiso 1 1 d . . .
H7A H 0.4534(18) 0.962(3) 0.4090(15) 0.061(8) Uiso 1 1 d . . .
H7B H 0.362(2) 0.869(3) 0.4058(16) 0.077(8) Uiso 1 1 d . . .
H9 H 0.5155(18) 1.067(2) 0.2827(13) 0.053(7) Uiso 1 1 d . . .
H13 H 0.2548(18) 0.882(3) 0.2962(14) 0.061(7) Uiso 1 1 d . . .
H18 H 0.6192(19) 0.656(3) 0.0175(15) 0.073(8) Uiso 1 1 d . . .
H19 H 0.548(2) 0.545(3) -0.0885(18) 0.102(11) Uiso 1 1 d . . .
H21 H 0.744(2) 0.247(3) -0.0540(19) 0.101(11) Uiso 1 1 d . . .
H22 H 0.811(2) 0.357(3) 0.0482(18) 0.087(10) Uiso 1 1 d . . .

loop_
_atom_site_aniso_label
_atom_site_aniso_U_11
_atom_site_aniso_U_22
_atom_site_aniso_U_33
_atom_site_aniso_U_23
_atom_site_aniso_U_13
_atom_site_aniso_U_12
C2 0.0486(12) 0.0379(11) 0.0328(10) 0.0033(9) 0.0042(9) 0.0025(9)
C4 0.0484(12) 0.0399(11) 0.0327(10) 0.0016(9) 0.0054(9) 0.0033(10)
C5 0.0459(11) 0.0371(11) 0.0328(10) 0.0029(9) 0.0023(9) 0.0035(9)
C6 0.0553(13) 0.0350(11) 0.0333(10) 0.0077(9) 0.0023(9) 0.0010(10)
C7 0.0692(17) 0.0508(14) 0.0424(12) 0.0059(12) 0.0069(12) 0.0183(13)
C8 0.0610(15) 0.0408(12) 0.0477(12) 0.0073(10) 0.0054(11) 0.0174(11)
C9 0.0585(15) 0.0427(13) 0.0563(14) 0.0058(11) -0.0054(12) 0.0081(12)
C10 0.0633(15) 0.0398(12) 0.0571(14) 0.0118(11) 0.0019(11) 0.0026(11)
C11 0.0684(16) 0.0481(14) 0.0609(15) 0.0199(12) -0.0125(12) 0.0016(12)
C12 0.0575(15) 0.0557(15) 0.0764(17) 0.0193(13) -0.0112(13) 0.0005(12)
C13 0.0565(16) 0.0520(15) 0.0692(17) 0.0196(13) 0.0073(13) 0.0077(12)
C14 0.071(2) 0.117(3) 0.110(3) 0.045(2) -0.0016(18) -0.0186(19)
C15 0.201(5) 0.105(3) 0.071(2) 0.028(2) -0.035(3) -0.019(3)
C16 0.071(2) 0.105(3) 0.132(3) 0.048(2) -0.0190(19) -0.0274(19)
C17 0.0487(13) 0.0430(12) 0.0399(11) 0.0007(9) 0.0081(10) -0.0058(10)
C18 0.0787(19) 0.0572(17) 0.0644(16) -0.0137(13) -0.0104(14) 0.0138(14)
C19 0.084(2) 0.082(2) 0.0738(19) -0.0093(17) -0.0261(17) 0.0125(18)
C20 0.0824(19) 0.0657(17) 0.0588(15) -0.0141(14) -0.0057(14) -0.0090(15)
C21 0.098(2) 0.0550(17) 0.0741(19) -0.0182(15) -0.0071(17) 0.0126(16)
C22 0.0766(18) 0.0559(16) 0.0610(16) -0.0073(13) -0.0094(14) 0.0130(14)
C23 0.132(3) 0.108(3) 0.087(2) -0.036(2) -0.029(2) -0.011(2)
N1 0.0505(11) 0.0405(10) 0.0335(9) 0.0050(8) 0.0110(8) 0.0056(8)
N2 0.0800(16) 0.0470(12) 0.0492(12) 0.0109(10) 0.0256(11) 0.0207(11)
N3 0.0579(11) 0.0400(10) 0.0330(9) 0.0065(7) 0.0102(8) 0.0091(8)
N4 0.0788(15) 0.0498(12) 0.0404(10) 0.0118(9) 0.0230(10) 0.0212(11)
O1 0.0734(12) 0.0667(12) 0.0788(12) 0.0339(10) -0.0055(10) -0.0121(10)
O2 0.0935(14) 0.0721(13) 0.0774(14) 0.0367(11) -0.0281(11) -0.0093(11)
O3 0.0718(13) 0.0951(16) 0.1188(18) 0.0564(14) -0.0320(12) -0.0209(12)
O4 0.0701(11) 0.0944(14) 0.0479(9) 0.0049(9) 0.0091(8) -0.0386(10)
O5 0.0673(11) 0.0625(10) 0.0412(8) 0.0102(7) 0.0075(7) -0.0032(8)
O6 0.0892(12) 0.0482(9) 0.0446(9) -0.0037(7) 0.0129(8) 0.0029(9)
S1 0.0571(4) 0.0492(3) 0.0348(3) 0.0020(2) 0.0094(2) -0.0124(3)

loop_
_atom_type_symbol
_atom_type_description
_atom_type_scat_dispersion_real
_atom_type_scat_dispersion_imag
_atom_type_scat_source
C C 0.0033 0.0016 'International Tables Vol C Tables 4.2.6.8 and 6.1.1.4'
H H 0.0000 0.0000 'International Tables Vol C Tables 4.2.6.8 and 6.1.1.4'
N N 0.0061 0.0033 'International Tables Vol C Tables 4.2.6.8 and 6.1.1.4'
O O 0.0106 0.0060 'International Tables Vol C Tables 4.2.6.8 and 6.1.1.4'
S S 0.1246 0.1234 'International Tables Vol C Tables 4.2.6.8 and 6.1.1.4'

loop_
_geom_angle_atom_site_label_1
_geom_angle_atom_site_label_2
_geom_angle_atom_site_label_3
_geom_angle
_geom_angle_site_symmetry_1
_geom_angle_site_symmetry_3
_geom_angle_publ_flag
N2 C2 N3 120.51(19) . . ?
N2 C2 N1 118.27(19) . . ?
N3 C2 N1 121.23(18) . . ?
N4 C4 N3 116.12(19) . . ?
N4 C4 C5 121.3(2) . . ?
N3 C4 C5 122.58(17) . . ?
C6 C5 C4 114.51(19) . . ?
C6 C5 C7 123.25(19) . . ?
C4 C5 C7 122.23(18) . . ?
C5 C6 N1 122.4(2) . . ?
C8 C7 C5 113.42(18) . . ?
C13 C8 C9 120.1(2) . . ?
C13 C8 C7 119.4(2) . . ?
C9 C8 C7 120.4(2) . . ?
C8 C9 C10 119.7(2) . . ?
O1 C10 C11 115.8(2) . . ?
O1 C10 C9 124.1(2) . . ?
C11 C10 C9 120.1(2) . . ?
C10 C11 O2 119.9(2) . . ?
C10 C11 C12 119.8(2) . . ?
O2 C11 C12 120.3(2) . . ?
O3 C12 C13 124.8(2) . . ?
O3 C12 C11 115.2(2) . . ?
C13 C12 C11 119.9(2) . . ?
C8 C13 C12 120.2(2) . . ?
C18 C17 C22 119.8(2) . . ?
C18 C17 S1 120.50(19) . . ?
C22 C17 S1 119.72(19) . . ?
C17 C18 C19 119.7(3) . . ?
C20 C19 C18 121.1(3) . . ?
C21 C20 C19 118.3(3) . . ?
C21 C20 C23 121.7(3) . . ?
C19 C20 C23 120.0(3) . . ?
C20 C21 C22 121.5(3) . . ?
C17 C22 C21 119.5(3) . . ?
C2 N1 C6 120.48(18) . . ?
C2 N3 C4 118.53(17) . . ?
C10 O1 C14 118.5(2) . . ?
C11 O2 C15 114.3(2) . . ?
C12 O3 C16 117.2(2) . . ?
O4 S1 O5 113.11(11) . . ?
O4 S1 O6 111.17(11) . . ?
O5 S1 O6 111.82(10) . . ?
O4 S1 C17 106.79(10) . . ?
O5 S1 C17 106.65(10) . . ?
O6 S1 C17 106.86(10) . . ?

loop_
_geom_bond_atom_site_label_1
_geom_bond_atom_site_label_2
_geom_bond_distance
_geom_bond_site_symmetry_2
_geom_bond_publ_flag
C2 N2 1.323(3) . ?
C2 N3 1.330(3) . ?
C2 N1 1.346(3) . ?
C4 N4 1.323(3) . ?
C4 N3 1.347(3) . ?
C4 C5 1.438(3) . ?
C5 C6 1.343(3) . ?
C5 C7 1.519(3) . ?
C6 N1 1.354(3) . ?
C7 C8 1.519(3) . ?
C8 C13 1.373(4) . ?
C8 C9 1.388(3) . ?
C9 C10 1.394(3) . ?
C10 O1 1.369(3) . ?
C10 C11 1.378(3) . ?
C11 O2 1.381(3) . ?
C11 C12 1.390(3) . ?
C12 O3 1.373(3) . ?
C12 C13 1.388(4) . ?
C14 O1 1.403(3) . ?
C15 O2 1.399(4) . ?
C16 O3 1.420(3) . ?
C17 C18 1.366(3) . ?
C17 C22 1.374(3) . ?
C17 S1 1.763(2) . ?
C18 C19 1.387(4) . ?
C19 C20 1.370(4) . ?
C20 C21 1.362(4) . ?
C20 C23 1.516(4) . ?
C21 C22 1.382(4) . ?
O4 S1 1.4465(16) . ?
O5 S1 1.4561(16) . ?
O6 S1 1.4571(17) . ?

loop_
_cod_related_entry_id
_cod_related_entry_database
_cod_related_entry_code
1 ChemSpider 21149569
